data_7708397
loop_
_publ_author_name
'Brousses, R\'emy'
'Maurel, Vincent'
'Mouesca, Jean-Marie'
'C\'esar, Vincent'
'Lugan, No\"el'
'Valyaev, Dmitry A.'

_publ_section_title
;
 Half-sandwich manganese complexes Cp(CO)2Mn(NHC) as redox-active
 organometallic fragments
;
_journal_name_full 'Dalton Transactions'
_journal_paper_doi 10.1039/D1DT02182F
_journal_year 2021
_chemical_formula_moiety 'C12 H13 Mn N2 O2, (B F4)'
_chemical_formula_sum 'C12 H13 B F4 Mn N2 O2'
_chemical_formula_weight 358.99
_space_group_crystal_system monoclinic
_space_group_IT_number 4
_space_group_name_Hall 'P 2yb'
_space_group_name_H-M_alt 'P 1 21 1'
_atom_sites_solution_hydrogens geom
_audit_creation_date 2019-03-14T16:43:04-00:00
_audit_creation_method 'WinGX routine CIF_UPDATE'
_audit_update_record
;
2021-06-28 deposited with the CCDC.	2021-09-16 downloaded from the CCDC.
;
_cell_angle_alpha 90.000(5)
_cell_angle_beta 90.876(5)
_cell_angle_gamma 90.000(5)
_cell_formula_units_Z 4
_cell_length_a 6.506(5)
_cell_length_b 15.326(5)
_cell_length_c 14.777(5)
_cell_measurement_reflns_used 9999
_cell_measurement_temperature 100(2)
_cell_measurement_theta_max 36.29
_cell_measurement_theta_min 1.80
_cell_measurement_wavelength 0.71073
_cell_volume 1473.3(13)
_computing_data_collection 'Apex2 v.2 (Bruker, 2012)'
_computing_molecular_graphics 'Ortep-3 for Windows (Farrugia, 1997)'
_computing_publication_material 'WinGX publication routines (Farrugia, 1999)'
_computing_structure_refinement 'SHELXL-2014/7 (Sheldrick, 2014)'
_computing_structure_solution 'SIR92 (Altomare et al., 1994)'
_diffrn_ambient_temperature 100(2)
_diffrn_measured_fraction_theta_full 0.999
_diffrn_measured_fraction_theta_max 0.999
_diffrn_measurement_device_type 'Bruker APEX II'
_diffrn_measurement_method 'phi and omega scans'
_diffrn_radiation_monochromator graphite
_diffrn_radiation_source 'Incoatec I\mS Microsource'
_diffrn_radiation_type MoK\a
_diffrn_radiation_wavelength 0.71073
_diffrn_reflns_av_R_equivalents 0.0288
_diffrn_reflns_av_unetI/netI 0.0147
_diffrn_reflns_Laue_measured_fraction_full 0.999
_diffrn_reflns_Laue_measured_fraction_max 0.999
_diffrn_reflns_limit_h_max 8
_diffrn_reflns_limit_h_min -8
_diffrn_reflns_limit_k_max 19
_diffrn_reflns_limit_k_min -19
_diffrn_reflns_limit_l_max 18
_diffrn_reflns_limit_l_min -18
_diffrn_reflns_number 77300
_diffrn_reflns_point_group_measured_fraction_full 0.999
_diffrn_reflns_point_group_measured_fraction_max 0.999
_diffrn_reflns_theta_full 25.242
_diffrn_reflns_theta_max 26.371
_diffrn_reflns_theta_min 2.658
_diffrn_standards_decay_% 0
_diffrn_standards_interval_count 0
_diffrn_standards_number 0
_exptl_absorpt_coefficient_mu 0.946
_exptl_absorpt_correction_T_max 0.7470
_exptl_absorpt_correction_T_min 0.6455
_exptl_absorpt_correction_type multi-scan
_exptl_absorpt_process_details
;
'SADABS, Sheldrick, Bruker, 2000'
;
_exptl_crystal_colour red
_exptl_crystal_density_diffrn 1.619
_exptl_crystal_density_method 'not measured'
_exptl_crystal_description needle
_exptl_crystal_F_000 724
_exptl_crystal_recrystallization_method 'Re-crystallisation from solvent: CH2Cl2/Et2O'
_exptl_crystal_size_max 0.2
_exptl_crystal_size_mid 0.1
_exptl_crystal_size_min 0.1
_refine_diff_density_max 1.06
_refine_diff_density_min -0.744
_refine_diff_density_rms 0.083
_refine_ls_abs_structure_details
;
 Refined as an inversion twin.
;
_refine_ls_abs_structure_Flack 0.49(5)
_refine_ls_extinction_method none
_refine_ls_goodness_of_fit_ref 1.035
_refine_ls_hydrogen_treatment constr
_refine_ls_matrix_type full
_refine_ls_number_parameters 402
_refine_ls_number_reflns 5972
_refine_ls_number_restraints 1
_refine_ls_restrained_S_all 1.035
_refine_ls_R_factor_all 0.0552
_refine_ls_R_factor_gt 0.0473
_refine_ls_shift/su_max 0
_refine_ls_shift/su_mean 0
_refine_ls_structure_factor_coef Fsqd
_refine_ls_weighting_details 'w=1/[\s^2^(Fo^2^)+(0.0720P)^2^+2.2525P] where P=(Fo^2^+2Fc^2^)/3'
_refine_ls_weighting_scheme calc
_refine_ls_wR_factor_gt 0.1255
_refine_ls_wR_factor_ref 0.1342
_reflns_Friedel_coverage 0.925
_reflns_Friedel_fraction_full 1
_reflns_Friedel_fraction_max 1
_reflns_number_gt 5238
_reflns_number_total 5972
_reflns_threshold_expression 'I > 2\s(I)'
_cod_data_source_file d1dt02182f2.cif
_cod_data_source_block complex_[1]BF4
_cod_depositor_comments
;

2024-09-23
Z value and formula fixed to values more according to usual
chemical conventions.                 miguel
;
_cod_original_formula_sum 'C24 H26 B2 F8 Mn2 N4 O4'
_cod_original_formula_weight 717.99
_cod_original_formula_units_Z 2
_cod_original_sg_symbol_H-M 'P 21'
_cod_database_code 7708397
_shelx_shelxl_version_number 2014/7

loop_
_space_group_symop_operation_xyz
'x, y, z'
'-x, y+1/2, -z'

loop_
_atom_site_label
_atom_site_type_symbol
_atom_site_fract_x
_atom_site_fract_y
_atom_site_fract_z
_atom_site_U_iso_or_equiv
_atom_site_adp_type
_atom_site_occupancy
_atom_site_site_symmetry_order
_atom_site_calc_flag
_atom_site_refinement_flags_posn
_atom_site_refinement_flags_adp
_atom_site_refinement_flags_occupancy
_atom_site_disorder_assembly
_atom_site_disorder_group
Mn1B Mn 0.79947(9) 0.24345(11) 0.49634(4) 0.02580(19) Uani 1 1 d . . . . .
Mn1A Mn 1.06609(9) 0.24323(10) -0.07519(4) 0.0272(2) Uani 1 1 d . . . . .
C1A C 1.2523(14) 0.3250(7) -0.0325(6) 0.033(2) Uani 1 1 d . . . . .
C2B C 0.9641(14) 0.3257(6) 0.5528(6) 0.031(2) Uani 1 1 d . . . . .
C5B C 1.1348(15) 0.1990(6) 0.2584(7) 0.031(2) Uani 1 1 d . . . . .
H5B H 1.1949 0.1614 0.2151 0.037 Uiso 1 1 calc R U . . .
C1B C 0.9623(16) 0.1653(6) 0.5566(7) 0.034(2) Uani 1 1 d . . . . .
F3A F 0.7046(13) 0.5019(4) -0.1854(6) 0.072(2) Uani 1 1 d . . . . .
C11A C 0.8193(19) 0.2855(8) -0.1650(7) 0.045(3) Uani 1 1 d . . . . .
H11A H 0.7055 0.32 -0.1474 0.054 Uiso 1 1 calc R U . . .
N1B N 1.0253(13) 0.3151(5) 0.3342(5) 0.0300(18) Uani 1 1 d . . . . .
O1A O 1.3706(13) 0.3719(5) -0.0064(6) 0.053(2) Uani 1 1 d . . . . .
N1A N 0.8054(12) 0.3144(5) 0.0766(5) 0.0335(19) Uani 1 1 d . . . . .
N2A N 0.8047(11) 0.1745(4) 0.0779(5) 0.0273(17) Uani 1 1 d . . . . .
F1B F 0.2985(13) 0.4832(5) 0.1806(4) 0.072(2) Uani 1 1 d . . . . .
O2B O 1.0681(12) 0.3729(4) 0.5918(5) 0.0447(17) Uani 1 1 d . . . . .
N2B N 1.0309(12) 0.1748(4) 0.3327(6) 0.0278(17) Uani 1 1 d . . . . .
O1B O 1.0620(12) 0.1130(5) 0.5912(5) 0.0494(19) Uani 1 1 d . . . . .
C7A C 0.8427(18) 0.0798(5) 0.0554(8) 0.042(3) Uani 1 1 d . . . . .
H7A1 H 0.9875 0.0656 0.0673 0.063 Uiso 1 1 calc R U . . .
H7A2 H 0.8098 0.0695 -0.0087 0.063 Uiso 1 1 calc R U . . .
H7A3 H 0.7555 0.0428 0.0928 0.063 Uiso 1 1 calc R U . . .
F4A F 0.5046(15) 0.5466(7) -0.2952(9) 0.164(6) Uani 1 1 d . . . . .
C7B C 0.9992(18) 0.0806(5) 0.3570(7) 0.040(2) Uani 1 1 d . . . . .
H7B2 H 1.0914 0.0649 0.4075 0.061 Uiso 1 1 calc R U . . .
H7B1 H 1.0293 0.0438 0.3046 0.061 Uiso 1 1 calc R U . . .
H7B3 H 0.8563 0.0716 0.3748 0.061 Uiso 1 1 calc R U . . .
C4A C 0.6740(18) 0.2868(7) 0.1446(8) 0.038(2) Uani 1 1 d . . . . .
H4A H 0.5925 0.3232 0.1817 0.046 Uiso 1 1 calc R U . . .
B1A B 0.562(2) 0.4825(7) -0.2484(8) 0.038(3) Uani 1 1 d . . . . .
C5A C 0.6839(18) 0.1998(7) 0.1478(8) 0.039(2) Uani 1 1 d . . . . .
H5A H 0.6195 0.1628 0.1905 0.047 Uiso 1 1 calc R U . . .
F1A F 0.6424(16) 0.4236(5) -0.3010(5) 0.140(5) Uani 1 1 d . . . . .
C6B C 0.9905(16) 0.4031(6) 0.3570(8) 0.045(3) Uani 1 1 d . . . . .
H6B3 H 1.1179 0.4288 0.3811 0.067 Uiso 1 1 calc R U . . .
H6B& H 0.8834 0.4064 0.4028 0.067 Uiso 1 1 calc R U . . .
H6B2 H 0.9459 0.4353 0.3028 0.067 Uiso 1 1 calc R U . . .
C3B C 0.9610(6) 0.2419(7) 0.3814(3) 0.0260(8) Uani 1 1 d . . . . .
C3A C 0.8853(6) 0.2429(7) 0.0340(3) 0.0263(8) Uani 1 1 d . . . . .
C13A C 1.0055(19) 0.1667(7) -0.1941(7) 0.049(3) Uani 1 1 d . . . . .
H13A H 1.0417 0.1069 -0.1996 0.059 Uiso 1 1 calc R U . . .
C6A C 0.8445(16) 0.4023(6) 0.0556(8) 0.042(2) Uani 1 1 d . . . . .
H6A3 H 0.968 0.4219 0.0885 0.063 Uiso 1 1 calc R U . . .
H6A1 H 0.7269 0.4382 0.0732 0.063 Uiso 1 1 calc R U . . .
H6A2 H 0.8658 0.4081 -0.0097 0.063 Uiso 1 1 calc R U . . .
O2A O 1.3731(14) 0.1137(6) -0.0091(6) 0.063(2) Uani 1 1 d . . . . .
F2A F 0.4301(14) 0.4240(8) -0.2112(9) 0.181(6) Uani 1 1 d . . . . .
C4B C 1.1367(17) 0.2862(8) 0.2577(7) 0.045(3) Uani 1 1 d . . . . .
H4B H 1.2007 0.3222 0.2141 0.054 Uiso 1 1 calc R U . . .
C14A C 1.1362(10) 0.2394(14) -0.2142(4) 0.071(3) Uani 1 1 d . . . . .
H14A H 1.273 0.2372 -0.2358 0.086 Uiso 1 1 calc R U . . .
B1B B 0.451(2) 0.5114(8) 0.2430(9) 0.050(3) Uani 1 1 d . . . . .
C15A C 1.017(2) 0.3164(8) -0.1951(7) 0.054(3) Uani 1 1 d . . . . .
H15A H 1.06 0.3753 -0.201 0.064 Uiso 1 1 calc R U . . .
C2A C 1.2536(18) 0.1644(6) -0.0335(8) 0.041(3) Uani 1 1 d . . . . .
C12A C 0.830(2) 0.1961(7) -0.1672(8) 0.050(3) Uani 1 1 d . . . . .
H12A H 0.719 0.1593 -0.1506 0.06 Uiso 1 1 calc R U . . .
C11B C 0.5150(19) 0.2001(11) 0.4374(11) 0.067(4) Uani 1 1 d . . . . .
H11B H 0.5046 0.165 0.3845 0.08 Uiso 1 1 calc R U . . .
C12B C 0.5137(16) 0.2895(8) 0.4374(8) 0.044(3) Uani 1 1 d . . . . .
H12B H 0.5046 0.3275 0.3866 0.053 Uiso 1 1 calc R U . . .
C13B C 0.5292(18) 0.3131(11) 0.5316(11) 0.084(5) Uani 1 1 d . . . . .
H13B H 0.5304 0.3707 0.5554 0.101 Uiso 1 1 calc R U . . .
C14B C 0.5421(10) 0.2370(17) 0.5810(5) 0.084(4) Uani 1 1 d . . . . .
H14B H 0.5551 0.2333 0.645 0.101 Uiso 1 1 calc R U . . .
C15B C 0.5331(16) 0.1681(9) 0.5236(10) 0.063(3) Uani 1 1 d . . . . .
H15B H 0.5385 0.1082 0.5403 0.075 Uiso 1 1 calc R U . . .
F2B F 0.6093(17) 0.5409(10) 0.2078(6) 0.176(6) Uani 1 1 d . . . . .
F4B F 0.5196(13) 0.4324(4) 0.2802(5) 0.088(3) Uani 1 1 d . . . . .
F3B F 0.3512(13) 0.5476(7) 0.3146(6) 0.144(5) Uani 1 1 d . . . . .

loop_
_atom_site_aniso_label
_atom_site_aniso_U_11
_atom_site_aniso_U_22
_atom_site_aniso_U_33
_atom_site_aniso_U_23
_atom_site_aniso_U_13
_atom_site_aniso_U_12
Mn1B 0.0211(3) 0.0340(4) 0.0223(3) -0.0004(7) 0.0010(2) 0.0010(7)
Mn1A 0.0265(3) 0.0301(4) 0.0250(3) -0.0008(7) -0.0013(2) -0.0006(7)
C1A 0.025(5) 0.047(5) 0.028(5) 0.005(4) -0.002(4) -0.005(4)
C2B 0.023(5) 0.043(5) 0.027(4) 0.008(4) -0.008(4) 0.007(4)
C5B 0.022(5) 0.040(5) 0.031(5) -0.017(4) 0.002(4) 0.007(4)
C1B 0.035(6) 0.031(4) 0.035(5) 0.005(4) 0.015(4) 0.001(4)
F3A 0.079(5) 0.047(4) 0.092(5) 0.009(3) 0.008(4) -0.006(3)
C11A 0.037(6) 0.061(7) 0.038(6) 0.005(5) -0.007(4) 0.004(5)
N1B 0.031(4) 0.040(4) 0.019(4) 0.001(3) 0.006(3) -0.004(3)
O1A 0.043(4) 0.046(4) 0.071(5) 0.001(4) -0.020(4) -0.013(4)
N1A 0.033(5) 0.034(4) 0.033(4) -0.004(3) -0.013(3) 0.002(3)
N2A 0.023(4) 0.022(3) 0.037(4) 0.006(3) 0.012(3) -0.001(3)
F1B 0.098(6) 0.076(5) 0.042(3) 0.000(3) -0.014(4) -0.015(4)
O2B 0.043(5) 0.039(3) 0.051(4) -0.006(3) -0.004(3) -0.009(3)
N2B 0.018(3) 0.031(4) 0.034(4) -0.010(3) -0.002(3) -0.003(3)
O1B 0.046(5) 0.056(4) 0.047(4) 0.017(4) -0.008(3) 0.008(4)
C7A 0.052(7) 0.017(4) 0.057(7) 0.002(4) 0.004(5) 0.004(4)
F4A 0.087(5) 0.161(9) 0.244(13) 0.155(9) -0.050(7) -0.030(6)
C7B 0.058(7) 0.020(4) 0.043(6) -0.004(4) 0.012(5) 0.001(4)
C4A 0.033(5) 0.055(6) 0.028(5) -0.007(5) 0.004(4) 0.005(4)
B1A 0.050(6) 0.025(4) 0.040(6) 0.004(4) 0.017(5) 0.003(4)
C5A 0.027(5) 0.047(6) 0.042(6) 0.006(5) 0.001(4) -0.001(4)
F1A 0.201(9) 0.125(6) 0.092(5) -0.069(4) -0.080(5) 0.140(6)
C6B 0.034(5) 0.044(6) 0.055(6) 0.019(5) 0.000(4) 0.002(4)
C3B 0.0216(18) 0.032(2) 0.0246(19) 0.000(5) -0.0012(15) -0.007(5)
C3A 0.0228(18) 0.0251(19) 0.031(2) -0.006(5) -0.0017(15) 0.002(5)
C13A 0.053(7) 0.048(6) 0.046(6) -0.016(5) -0.016(5) 0.003(5)
C6A 0.034(5) 0.037(5) 0.055(6) -0.013(4) -0.002(4) 0.008(4)
O2A 0.054(5) 0.053(4) 0.081(6) -0.001(4) -0.013(4) 0.017(4)
F2A 0.087(5) 0.215(10) 0.238(12) 0.181(10) -0.063(6) -0.093(6)
C4B 0.030(6) 0.085(8) 0.020(5) -0.008(5) 0.001(4) 0.004(5)
C14A 0.041(3) 0.153(9) 0.021(2) -0.006(8) 0.004(2) -0.020(10)
B1B 0.067(8) 0.039(6) 0.045(7) 0.009(5) 0.016(6) 0.007(5)
C15A 0.087(9) 0.052(6) 0.022(4) 0.009(4) -0.002(5) -0.014(6)
C2A 0.045(7) 0.028(5) 0.049(6) 0.003(4) -0.001(5) -0.005(5)
C12A 0.055(8) 0.053(7) 0.041(6) 0.000(5) -0.019(5) -0.009(6)
C11B 0.024(6) 0.101(12) 0.075(10) -0.037(8) -0.004(6) -0.001(6)
C12B 0.023(6) 0.060(8) 0.049(7) 0.023(5) -0.006(4) 0.007(5)
C13B 0.028(6) 0.112(11) 0.113(12) -0.077(10) -0.006(7) 0.005(7)
C14B 0.027(3) 0.186(12) 0.039(4) 0.034(10) 0.011(3) -0.003(10)
C15B 0.025(6) 0.068(7) 0.095(10) 0.023(7) 0.001(5) -0.025(5)
F2B 0.138(8) 0.318(15) 0.073(5) -0.028(7) 0.054(5) -0.149(10)
F4B 0.134(6) 0.043(3) 0.085(4) -0.026(3) -0.044(4) 0.050(4)
F3B 0.123(7) 0.189(9) 0.123(7) -0.110(6) 0.084(6) -0.095(7)

loop_
_atom_type_symbol
_atom_type_description
_atom_type_scat_dispersion_real
_atom_type_scat_dispersion_imag
_atom_type_scat_source
C C 0.0033 0.0016 'International Tables Vol C Tables 4.2.6.8 and 6.1.1.4'
H H 0 0 'International Tables Vol C Tables 4.2.6.8 and 6.1.1.4'
C C 0.0033 0.0016 'International Tables Vol C Tables 4.2.6.8 and 6.1.1.4'
N N 0.0061 0.0033 'International Tables Vol C Tables 4.2.6.8 and 6.1.1.4'
O O 0.0106 0.006 'International Tables Vol C Tables 4.2.6.8 and 6.1.1.4'
F F 0.0171 0.0103 'International Tables Vol C Tables 4.2.6.8 and 6.1.1.4'
Mn Mn 0.3368 0.7283 'International Tables Vol C Tables 4.2.6.8 and 6.1.1.4'
B B 0.0013 0.0007 'International Tables Vol C Tables 4.2.6.8 and 6.1.1.4'

loop_
_geom_angle_atom_site_label_1
_geom_angle_atom_site_label_2
_geom_angle_atom_site_label_3
_geom_angle
_geom_angle_site_symmetry_1
_geom_angle_site_symmetry_3
_geom_angle_publ_flag
C1B Mn1B C2B 84.2(2) . . ?
C1B Mn1B C3B 95.6(4) . . ?
C2B Mn1B C3B 94.8(4) . . ?
C1B Mn1B C14B 98.1(5) . . ?
C2B Mn1B C14B 103.0(6) . . ?
C3B Mn1B C14B 158.5(3) . . ?
C1B Mn1B C15B 91.1(5) . . ?
C2B Mn1B C15B 139.0(5) . . ?
C3B Mn1B C15B 126.3(5) . . ?
C14B Mn1B C15B 37.3(7) . . ?
C1B Mn1B C13B 133.3(6) . . ?
C2B Mn1B C13B 91.3(5) . . ?
C3B Mn1B C13B 131.1(6) . . ?
C14B Mn1B C13B 38.0(7) . . ?
C15B Mn1B C13B 63.1(4) . . ?
C1B Mn1B C11B 119.2(6) . . ?
C2B Mn1B C11B 152.7(5) . . ?
C3B Mn1B C11B 96.4(4) . . ?
C14B Mn1B C11B 62.4(5) . . ?
C15B Mn1B C11B 37.4(6) . . ?
C13B Mn1B C11B 62.8(5) . . ?
C1B Mn1B C12B 154.5(5) . . ?
C2B Mn1B C12B 116.7(4) . . ?
C3B Mn1B C12B 97.0(3) . . ?
C14B Mn1B C12B 64.4(4) . . ?
C15B Mn1B C12B 63.6(5) . . ?
C13B Mn1B C12B 39.2(5) . . ?
C11B Mn1B C12B 37.2(3) . . ?
C2A Mn1A C1A 84.4(2) . . ?
C2A Mn1A C3A 97.1(4) . . ?
C1A Mn1A C3A 96.7(4) . . ?
C2A Mn1A C14A 99.0(6) . . ?
C1A Mn1A C14A 101.6(5) . . ?
C3A Mn1A C14A 156.6(2) . . ?
C2A Mn1A C15A 136.6(5) . . ?
C1A Mn1A C15A 90.9(4) . . ?
C3A Mn1A C15A 126.2(5) . . ?
C14A Mn1A C15A 39.8(6) . . ?
C2A Mn1A C13A 91.6(5) . . ?
C1A Mn1A C13A 139.7(5) . . ?
C3A Mn1A C13A 123.6(4) . . ?
C14A Mn1A C13A 39.4(6) . . ?
C15A Mn1A C13A 65.2(2) . . ?
C2A Mn1A C12A 117.3(5) . . ?
C1A Mn1A C12A 153.9(4) . . ?
C3A Mn1A C12A 94.8(4) . . ?
C14A Mn1A C12A 62.7(5) . . ?
C15A Mn1A C12A 63.5(5) . . ?
C13A Mn1A C12A 35.1(5) . . ?
C2A Mn1A C11A 153.3(5) . . ?
C1A Mn1A C11A 118.9(5) . . ?
C3A Mn1A C11A 93.2(3) . . ?
C14A Mn1A C11A 65.3(4) . . ?
C15A Mn1A C11A 39.5(5) . . ?
C13A Mn1A C11A 62.4(4) . . ?
C12A Mn1A C11A 37.0(2) . . ?
O1A C1A Mn1A 177.2(10) . . ?
O2B C2B Mn1B 175.9(8) . . ?
C4B C5B N2B 106.5(10) . . ?
C4B C5B H5B 126.7 . . ?
N2B C5B H5B 126.7 . . ?
O1B C1B Mn1B 176.5(9) . . ?
C12A C11A C15A 105.9(14) . . ?
C12A C11A Mn1A 71.3(9) . . ?
C15A C11A Mn1A 68.4(6) . . ?
C12A C11A H11A 127 . . ?
C15A C11A H11A 127 . . ?
Mn1A C11A H11A 124.9 . . ?
C3B N1B C6B 127.0(7) . . ?
C3B N1B C4B 107.9(7) . . ?
C6B N1B C4B 125.0(9) . . ?
C3A N1A C4A 109.2(7) . . ?
C3A N1A C6A 126.4(8) . . ?
C4A N1A C6A 124.4(9) . . ?
C3A N2A C5A 112.2(7) . . ?
C3A N2A C7A 125.2(7) . . ?
C5A N2A C7A 122.6(8) . . ?
C3B N2B C5B 113.9(7) . . ?
C3B N2B C7B 124.1(7) . . ?
C5B N2B C7B 122.0(7) . . ?
N2A C7A H7A1 109.5 . . ?
N2A C7A H7A2 109.5 . . ?
H7A1 C7A H7A2 109.5 . . ?
N2A C7A H7A3 109.5 . . ?
H7A1 C7A H7A3 109.5 . . ?
H7A2 C7A H7A3 109.5 . . ?
N2B C7B H7B2 109.5 . . ?
N2B C7B H7B1 109.5 . . ?
H7B2 C7B H7B1 109.5 . . ?
N2B C7B H7B3 109.5 . . ?
H7B2 C7B H7B3 109.5 . . ?
H7B1 C7B H7B3 109.5 . . ?
C5A C4A N1A 107.4(11) . . ?
C5A C4A H4A 126.3 . . ?
N1A C4A H4A 126.3 . . ?
F4A B1A F1A 109.3(11) . . ?
F4A B1A F3A 113.9(10) . . ?
F1A B1A F3A 106.5(10) . . ?
F4A B1A F2A 123.8(12) . . ?
F1A B1A F2A 92.7(11) . . ?
F3A B1A F2A 107.5(9) . . ?
C4A C5A N2A 106.6(12) . . ?
C4A C5A H5A 126.7 . . ?
N2A C5A H5A 126.7 . . ?
N1B C6B H6B3 109.5 . . ?
N1B C6B H6B& 109.5 . . ?
H6B3 C6B H6B& 109.5 . . ?
N1B C6B H6B2 109.5 . . ?
H6B3 C6B H6B2 109.5 . . ?
H6B& C6B H6B2 109.5 . . ?
N2B C3B N1B 104.1(4) . . ?
N2B C3B Mn1B 130.5(7) . . ?
N1B C3B Mn1B 125.4(6) . . ?
N2A C3A N1A 104.4(4) . . ?
N2A C3A Mn1A 128.8(6) . . ?
N1A C3A Mn1A 126.7(7) . . ?
C12A C13A C14A 108.7(11) . . ?
C12A C13A Mn1A 73.2(7) . . ?
C14A C13A Mn1A 69.1(5) . . ?
C12A C13A H13A 125.6 . . ?
C14A C13A H13A 125.6 . . ?
Mn1A C13A H13A 123.7 . . ?
N1A C6A H6A3 109.5 . . ?
N1A C6A H6A1 109.5 . . ?
H6A3 C6A H6A1 109.5 . . ?
N1A C6A H6A2 109.5 . . ?
H6A3 C6A H6A2 109.5 . . ?
H6A1 C6A H6A2 109.5 . . ?
C5B C4B N1B 107.5(11) . . ?
C5B C4B H4B 126.2 . . ?
N1B C4B H4B 126.2 . . ?
C13A C14A C15A 105.9(6) . . ?
C13A C14A Mn1A 71.5(5) . . ?
C15A C14A Mn1A 70.2(5) . . ?
C13A C14A H14A 127.1 . . ?
C15A C14A H14A 127.1 . . ?
Mn1A C14A H14A 123 . . ?
F2B B1B F3B 125.5(12) . . ?
F2B B1B F4B 102.4(13) . . ?
F3B B1B F4B 101.6(10) . . ?
F2B B1B F1B 114.5(11) . . ?
F3B B1B F1B 107.1(11) . . ?
F4B B1B F1B 102.1(9) . . ?
C14A C15A C11A 106.0(10) . . ?
C14A C15A Mn1A 69.9(5) . . ?
C11A C15A Mn1A 72.1(6) . . ?
C14A C15A H15A 127 . . ?
C11A C15A H15A 127 . . ?
Mn1A C15A H15A 122.7 . . ?
O2A C2A Mn1A 178.4(10) . . ?
C13A C12A C11A 113.5(15) . . ?
C13A C12A Mn1A 71.8(7) . . ?
C11A C12A Mn1A 71.7(9) . . ?
C13A C12A H12A 123.3 . . ?
C11A C12A H12A 123.3 . . ?
Mn1A C12A H12A 124.8 . . ?
C15B C11B C12B 111.0(15) . . ?
C15B C11B Mn1B 70.8(7) . . ?
C12B C11B Mn1B 72.2(9) . . ?
C15B C11B H11B 124.5 . . ?
C12B C11B H11B 124.5 . . ?
Mn1B C11B H11B 124.1 . . ?
C11B C12B C13B 104.5(15) . . ?
C11B C12B Mn1B 70.6(9) . . ?
C13B C12B Mn1B 69.2(7) . . ?
C11B C12B H12B 127.7 . . ?
C13B C12B H12B 127.7 . . ?
Mn1B C12B H12B 124.1 . . ?
C14B C13B C12B 107.5(12) . . ?
C14B C13B Mn1B 70.2(7) . . ?
C12B C13B Mn1B 71.5(6) . . ?
C14B C13B H13B 126.2 . . ?
C12B C13B H13B 126.2 . . ?
Mn1B C13B H13B 123.7 . . ?
C15B C14B C13B 109.1(7) . . ?
C15B C14B Mn1B 72.1(6) . . ?
C13B C14B Mn1B 71.8(6) . . ?
C15B C14B H14B 125.4 . . ?
C13B C14B H14B 125.4 . . ?
Mn1B C14B H14B 122.3 . . ?
C14B C15B C11B 107.8(12) . . ?
C14B C15B Mn1B 70.6(5) . . ?
C11B C15B Mn1B 71.8(7) . . ?
C14B C15B H15B 126.1 . . ?
C11B C15B H15B 126.1 . . ?
Mn1B C15B H15B 123.1 . . ?

loop_
_geom_bond_atom_site_label_1
_geom_bond_atom_site_label_2
_geom_bond_distance
_geom_bond_site_symmetry_2
_geom_bond_publ_flag
Mn1B C1B 1.822(10) . ?
Mn1B C2B 1.846(10) . ?
Mn1B C3B 2.011(4) . ?
Mn1B C14B 2.108(6) . ?
Mn1B C15B 2.126(10) . ?
Mn1B C13B 2.129(12) . ?
Mn1B C11B 2.139(13) . ?
Mn1B C12B 2.160(10) . ?
Mn1A C2A 1.818(11) . ?
Mn1A C1A 1.848(10) . ?
Mn1A C3A 2.011(4) . ?
Mn1A C14A 2.112(6) . ?
Mn1A C15A 2.116(10) . ?
Mn1A C13A 2.144(10) . ?
Mn1A C12A 2.161(12) . ?
Mn1A C11A 2.166(12) . ?
C1A O1A 1.117(12) . ?
C2B O2B 1.141(12) . ?
C5B C4B 1.336(8) . ?
C5B N2B 1.351(14) . ?
C5B H5B 0.95 . ?
C1B O1B 1.146(12) . ?
F3A B1A 1.339(16) . ?
C11A C12A 1.371(9) . ?
C11A C15A 1.449(18) . ?
C11A H11A 0.95 . ?
N1B C3B 1.389(11) . ?
N1B C6B 1.409(12) . ?
N1B C4B 1.422(14) . ?
N1A C3A 1.371(11) . ?
N1A C4A 1.394(14) . ?
N1A C6A 1.407(12) . ?
N2A C3A 1.344(11) . ?
N2A C5A 1.364(14) . ?
N2A C7A 1.510(10) . ?
F1B B1B 1.411(17) . ?
N2B C3B 1.337(11) . ?
N2B C7B 1.504(11) . ?
C7A H7A1 0.98 . ?
C7A H7A2 0.98 . ?
C7A H7A3 0.98 . ?
F4A B1A 1.254(13) . ?
C7B H7B2 0.98 . ?
C7B H7B1 0.98 . ?
C7B H7B3 0.98 . ?
C4A C5A 1.336(8) . ?
C4A H4A 0.95 . ?
B1A F1A 1.307(12) . ?
B1A F2A 1.360(13) . ?
C5A H5A 0.95 . ?
C6B H6B3 0.98 . ?
C6B H6B& 0.98 . ?
C6B H6B2 0.98 . ?
C13A C12A 1.297(19) . ?
C13A C14A 1.44(2) . ?
C13A H13A 0.95 . ?
C6A H6A3 0.98 . ?
C6A H6A1 0.98 . ?
C6A H6A2 0.98 . ?
O2A C2A 1.153(13) . ?
C4B H4B 0.95 . ?
C14A C15A 1.44(2) . ?
C14A H14A 0.95 . ?
B1B F2B 1.248(15) . ?
B1B F3B 1.366(14) . ?
B1B F4B 1.400(14) . ?
C15A H15A 0.95 . ?
C12A H12A 0.95 . ?
C11B C15B 1.37(2) . ?
C11B C12B 1.370(10) . ?
C11B H11B 0.95 . ?
C12B C13B 1.441(18) . ?
C12B H12B 0.95 . ?
C13B C14B 1.38(2) . ?
C13B H13B 0.95 . ?
C14B C15B 1.35(2) . ?
C14B H14B 0.95 . ?
C15B H15B 0.95 . ?
